data_2020553
loop_
_publ_author_name
'Luque, Adriana L.'
'Sanabria, Carlos M.'
'Palma, Alirio'
'Cobo, Justo'
'Glidewell, Christopher'

_publ_section_title
;
 Unexpected ring-closure products derived from
 3-(2-allylanilino)-3-phenylacrylate esters: crystal and molecular
 structures of 3-acetyl-8-allyl-6-methyl-2-phenylquinolin-4-yl acetate and
 (2<i>RS</i>)-2,8-dimethyl-4-phenyl-1,2-dihydro-6<i>H</i>-pyrrolo[3,2,1-<i>ij</i>]quinolin-6-one
;
_journal_coeditor_code YF3108
_journal_issue 8
_journal_name_full 'Acta Crystallographica Section C'
_journal_page_first
;
;
_journal_paper_doi 10.1107/S2053229616011062
_journal_volume 72
_journal_year 2016
_chemical_formula_iupac 'C23 H21 N O3'
_chemical_formula_moiety 'C23 H21 N O3'
_chemical_formula_sum 'C23 H21 N O3'
_chemical_formula_weight 359.41
_chemical_name_systematic
;
3-Acetyl-8-allyl-6-methyl-2-phenylquinolin-4-yl acetate
;
_space_group_crystal_system monoclinic
_space_group_IT_number 14
_space_group_name_Hall '-P 2ybc'
_space_group_name_H-M_alt 'P 1 21/c 1'
_symmetry_space_group_name_Hall '-P 2ybc'
_symmetry_space_group_name_H-M 'P 1 21/c 1'
_atom_sites_solution_hydrogens geom
_audit_creation_method SHELXL-2014
_cell_angle_alpha 90
_cell_angle_beta 96.385(10)
_cell_angle_gamma 90
_cell_formula_units_Z 4
_cell_length_a 9.0386(9)
_cell_length_b 8.2036(8)
_cell_length_c 25.119(3)
_cell_measurement_reflns_used 4245
_cell_measurement_temperature 120(2)
_cell_measurement_theta_max 27.501
_cell_measurement_theta_min 2.971
_cell_volume 1851.0(3)
_computing_cell_refinement
;
SAINT (Bruker, 2007)
;
_computing_data_collection
;
APEX2 (Bruker, 2007)
;
_computing_data_reduction
;
SAINT (Bruker, 2012)
;
_computing_molecular_graphics
;
PLATON (Spek, 2009)
;
_computing_publication_material
;
SHELXL2014 (Sheldrick, 2015) and PLATON (Spek, 2009)
;
_computing_structure_refinement
;
SHELXL2014 (Sheldrick, 2015)
;
_computing_structure_solution
;
SHELXS97 (Sheldrick, 2008)
;
_diffrn_ambient_temperature 120(2)
_diffrn_measured_fraction_theta_full 0.996
_diffrn_measured_fraction_theta_max 0.996
_diffrn_measurement_device_type 'Bruker D8 Venture'
_diffrn_measurement_method '\f and \w scans'
_diffrn_radiation_monochromator multilayer
_diffrn_radiation_type MoK\a
_diffrn_radiation_wavelength 0.71073
_diffrn_reflns_av_R_equivalents 0.0850
_diffrn_reflns_limit_h_max 11
_diffrn_reflns_limit_h_min -11
_diffrn_reflns_limit_k_max 10
_diffrn_reflns_limit_k_min -10
_diffrn_reflns_limit_l_max 31
_diffrn_reflns_limit_l_min -32
_diffrn_reflns_number 27579
_diffrn_reflns_theta_full 25.242
_diffrn_reflns_theta_max 27.501
_diffrn_reflns_theta_min 3.763
_diffrn_standards_decay_% 0
_diffrn_standards_interval_count 0
_diffrn_standards_interval_time 0
_diffrn_standards_number 0
_exptl_absorpt_coefficient_mu 0.085
_exptl_absorpt_correction_T_max 0.990
_exptl_absorpt_correction_T_min 0.816
_exptl_absorpt_correction_type multi-scan
_exptl_absorpt_process_details
;
(SADABS; Sheldrick, 2003)
;
_exptl_crystal_colour colourless
_exptl_crystal_density_diffrn 1.290
_exptl_crystal_description plate
_exptl_crystal_F_000 760
_exptl_crystal_size_max 0.250
_exptl_crystal_size_mid 0.200
_exptl_crystal_size_min 0.120
_refine_diff_density_max 0.224
_refine_diff_density_min -0.232
_refine_ls_extinction_method none
_refine_ls_goodness_of_fit_ref 1.033
_refine_ls_hydrogen_treatment constr
_refine_ls_matrix_type full
_refine_ls_number_parameters 247
_refine_ls_number_reflns 4239
_refine_ls_number_restraints 0
_refine_ls_restrained_S_all 1.033
_refine_ls_R_factor_all 0.1247
_refine_ls_R_factor_gt 0.0573
_refine_ls_shift/su_max 0.000
_refine_ls_shift/su_mean 0.000
_refine_ls_structure_factor_coef Fsqd
_refine_ls_weighting_details 'w=1/[\s^2^(Fo^2^)+(0.0423P)^2^+0.9869P] where P=(Fo^2^+2Fc^2^)/3'
_refine_ls_weighting_scheme calc
_refine_ls_wR_factor_gt 0.1019
_refine_ls_wR_factor_ref 0.1257
_reflns_number_gt 2459
_reflns_number_total 4239
_reflns_threshold_expression 'I > 2\s(I)'
_cod_data_source_file yf3108sup1.cif
_cod_data_source_block IIIb
_cod_database_code 2020553
_shelx_space_group_comment
;
The symmetry employed for this shelxl refinement is uniquely defined
by the following loop, which should always be used as a source of
symmetry information in preference to the above space-group names.
They are only intended as comments.
;
_shelx_estimated_absorpt_t_min 0.979
_shelx_estimated_absorpt_t_max 0.990
_shelxl_version_number 2.014

loop_
_space_group_symop_operation_xyz
'x, y, z'
'-x, y+1/2, -z+1/2'
'-x, -y, -z'
'x, -y-1/2, z-1/2'

loop_
_atom_site_type_symbol
_atom_site_label
_atom_site_fract_x
_atom_site_fract_y
_atom_site_fract_z
_atom_site_U_iso_or_equiv
_atom_site_adp_type
_atom_site_calc_flag
_atom_site_occupancy
N N1 -0.19551(18) 0.4041(2) 0.43813(7) 0.0192(4) Uani d 1
C C2 -0.1631(2) 0.4066(3) 0.38799(8) 0.0186(5) Uani d 1
C C3 -0.0312(2) 0.3342(3) 0.37123(8) 0.0198(5) Uani d 1
C C4 0.0654(2) 0.2610(3) 0.41013(8) 0.0195(5) Uani d 1
C C4A 0.0340(2) 0.2511(3) 0.46368(8) 0.0199(5) Uani d 1
C C5 0.1278(2) 0.1716(3) 0.50443(8) 0.0214(5) Uani d 1
H H5 0.2162 0.1202 0.4958 0.026 Uiso calc 1
C C6 0.0936(2) 0.1676(3) 0.55606(8) 0.0207(5) Uani d 1
C C7 -0.0385(2) 0.2466(3) 0.56815(9) 0.0217(5) Uani d 1
H H7 -0.0615 0.2454 0.6041 0.026 Uiso calc 1
C C8 -0.1348(2) 0.3247(3) 0.53011(8) 0.0195(5) Uani d 1
C C8A -0.0998(2) 0.3271(3) 0.47597(8) 0.0183(5) Uani d 1
C C21 -0.2708(2) 0.4959(3) 0.34951(8) 0.0209(5) Uani d 1
C C22 -0.2245(2) 0.6021(3) 0.31125(8) 0.0232(5) Uani d 1
H H22 -0.1211 0.6162 0.3089 0.028 Uiso calc 1
C C23 -0.3268(2) 0.6871(3) 0.27672(9) 0.0280(5) Uani d 1
H H23 -0.2934 0.7599 0.2512 0.034 Uiso calc 1
C C24 -0.4772(3) 0.6664(3) 0.27935(9) 0.0309(6) Uani d 1
H H24 -0.5473 0.7236 0.2553 0.037 Uiso calc 1
C C25 -0.5261(2) 0.5617(3) 0.31717(9) 0.0301(6) Uani d 1
H H25 -0.6297 0.5476 0.3190 0.036 Uiso calc 1
C C26 -0.4241(2) 0.4778(3) 0.35234(9) 0.0244(5) Uani d 1
H H26 -0.4582 0.4076 0.3785 0.029 Uiso calc 1
C C31 0.0016(2) 0.3358(3) 0.31348(8) 0.0228(5) Uani d 1
O O31 0.11676(17) 0.3967(2) 0.30221(6) 0.0297(4) Uani d 1
C C32 -0.1067(3) 0.2543(3) 0.27240(9) 0.0287(5) Uani d 1
H H32A -0.1131 0.3161 0.2388 0.043 Uiso calc 1
H H32B -0.2050 0.2504 0.2853 0.043 Uiso calc 1
H H32C -0.0729 0.1432 0.2662 0.043 Uiso calc 1
O O41 0.20487(15) 0.20056(19) 0.40043(6) 0.0235(4) Uani d 1
C C41 0.2151(3) 0.0768(3) 0.36407(8) 0.0229(5) Uani d 1
O O42 0.10873(17) 0.01788(19) 0.33862(6) 0.0287(4) Uani d 1
C C42 0.3742(2) 0.0296(3) 0.36258(9) 0.0317(6) Uani d 1
H H42A 0.4090 -0.0318 0.3951 0.048 Uiso calc 1
H H42B 0.4349 0.1280 0.3607 0.048 Uiso calc 1
H H42C 0.3831 -0.0384 0.3310 0.048 Uiso calc 1
C C61 0.1954(2) 0.0834(3) 0.59909(9) 0.0266(5) Uani d 1
H H61A 0.2251 -0.0228 0.5859 0.040 Uiso calc 1
H H61B 0.1432 0.0678 0.6309 0.040 Uiso calc 1
H H61C 0.2842 0.1506 0.6085 0.040 Uiso calc 1
C C81 -0.2728(2) 0.4104(3) 0.54514(8) 0.0224(5) Uani d 1
H H81A -0.2617 0.4258 0.5845 0.027 Uiso calc 1
H H81B -0.2772 0.5201 0.5286 0.027 Uiso calc 1
C C82 -0.4189(2) 0.3262(3) 0.52922(8) 0.0249(5) Uani d 1
H H82 -0.5041 0.3702 0.5430 0.030 Uiso calc 1
C C83 -0.4399(3) 0.1981(3) 0.49821(10) 0.0325(6) Uani d 1
H H83A -0.3581 0.1497 0.4835 0.039 Uiso calc 1
H H83B -0.5369 0.1536 0.4905 0.039 Uiso calc 1

loop_
_atom_site_aniso_label
_atom_site_aniso_U_11
_atom_site_aniso_U_22
_atom_site_aniso_U_33
_atom_site_aniso_U_12
_atom_site_aniso_U_13
_atom_site_aniso_U_23
N1 0.0185(9) 0.0177(9) 0.0215(9) -0.0021(8) 0.0026(7) -0.0019(8)
C2 0.0156(10) 0.0172(11) 0.0234(11) -0.0051(9) 0.0043(9) -0.0009(9)
C3 0.0180(11) 0.0199(11) 0.0221(11) -0.0025(9) 0.0049(9) -0.0033(10)
C4 0.0147(10) 0.0201(11) 0.0240(11) -0.0008(9) 0.0030(9) -0.0049(9)
C4A 0.0200(11) 0.0171(11) 0.0227(11) -0.0034(9) 0.0024(9) -0.0036(9)
C5 0.0154(10) 0.0211(12) 0.0279(12) -0.0023(9) 0.0029(9) -0.0027(10)
C6 0.0187(11) 0.0202(12) 0.0225(11) -0.0030(9) -0.0015(9) -0.0011(10)
C7 0.0228(11) 0.0202(11) 0.0224(11) -0.0057(10) 0.0041(9) -0.0011(9)
C8 0.0170(10) 0.0191(11) 0.0226(11) -0.0039(9) 0.0029(9) -0.0031(9)
C8A 0.0181(10) 0.0153(11) 0.0211(11) -0.0039(9) 0.0009(9) -0.0025(9)
C21 0.0195(10) 0.0237(12) 0.0200(11) -0.0001(10) 0.0039(9) -0.0056(10)
C22 0.0186(11) 0.0273(13) 0.0240(11) 0.0000(10) 0.0041(9) -0.0020(10)
C23 0.0294(13) 0.0318(13) 0.0237(12) 0.0042(11) 0.0066(10) 0.0030(11)
C24 0.0268(12) 0.0413(15) 0.0235(12) 0.0085(11) -0.0017(10) -0.0001(11)
C25 0.0164(11) 0.0424(15) 0.0311(13) 0.0013(10) 0.0010(10) -0.0046(12)
C26 0.0223(11) 0.0269(13) 0.0244(12) -0.0014(10) 0.0047(9) -0.0025(10)
C31 0.0213(11) 0.0220(12) 0.0259(12) 0.0071(10) 0.0057(9) -0.0007(10)
O31 0.0231(8) 0.0351(10) 0.0325(9) 0.0014(8) 0.0097(7) 0.0044(8)
C32 0.0309(13) 0.0324(14) 0.0226(12) 0.0041(11) 0.0027(10) -0.0026(10)
O41 0.0174(7) 0.0270(9) 0.0267(8) 0.0034(7) 0.0045(6) -0.0046(7)
C41 0.0290(12) 0.0222(12) 0.0181(11) 0.0042(10) 0.0052(10) 0.0026(10)
O42 0.0316(9) 0.0264(9) 0.0278(8) 0.0002(8) 0.0026(7) -0.0034(7)
C42 0.0303(13) 0.0363(15) 0.0300(13) 0.0085(12) 0.0097(10) 0.0008(11)
C61 0.0247(12) 0.0283(13) 0.0265(12) 0.0012(10) 0.0008(10) -0.0016(10)
C81 0.0222(11) 0.0253(12) 0.0202(11) -0.0002(10) 0.0046(9) -0.0007(10)
C82 0.0205(11) 0.0282(13) 0.0267(12) 0.0001(10) 0.0063(9) 0.0047(11)
C83 0.0223(12) 0.0307(14) 0.0455(15) -0.0050(11) 0.0081(11) -0.0006(12)

loop_
_atom_type_symbol
_atom_type_description
_atom_type_scat_dispersion_real
_atom_type_scat_dispersion_imag
_atom_type_scat_source
C C 0.0033 0.0016 'International Tables Vol C Tables 4.2.6.8 and 6.1.1.4'
H H 0.0000 0.0000 'International Tables Vol C Tables 4.2.6.8 and 6.1.1.4'
N N 0.0061 0.0033 'International Tables Vol C Tables 4.2.6.8 and 6.1.1.4'
O O 0.0106 0.0060 'International Tables Vol C Tables 4.2.6.8 and 6.1.1.4'

loop_
_geom_angle_atom_site_label_1
_geom_angle_atom_site_label_2
_geom_angle_atom_site_label_3
_geom_angle
C2 N1 C8A 118.61(18)
N1 C2 C3 123.42(19)
N1 C2 C21 115.32(18)
C3 C2 C21 121.22(18)
C4 C3 C2 117.03(18)
C4 C3 C31 120.64(18)
C2 C3 C31 122.33(19)
C3 C4 O41 122.93(18)
C3 C4 C4A 121.71(19)
O41 C4 C4A 115.24(18)
C4 C4A C5 123.39(19)
C4 C4A C8A 116.59(19)
C5 C4A C8A 120.02(18)
C6 C5 C4A 121.2(2)
C6 C5 H5 119.4
C4A C5 H5 119.4
C5 C6 C7 118.4(2)
C5 C6 C61 120.50(19)
C7 C6 C61 121.08(19)
C8 C7 C6 123.0(2)
C8 C7 H7 118.5
C6 C7 H7 118.5
C7 C8 C8A 118.48(19)
C7 C8 C81 121.14(18)
C8A C8 C81 120.37(18)
N1 C8A C4A 122.58(18)
N1 C8A C8 118.57(18)
C4A C8A C8 118.85(19)
C22 C21 C26 118.4(2)
C22 C21 C2 122.01(18)
C26 C21 C2 119.60(19)
C23 C22 C21 121.0(2)
C23 C22 H22 119.5
C21 C22 H22 119.5
C24 C23 C22 120.1(2)
C24 C23 H23 120.0
C22 C23 H23 120.0
C23 C24 C25 120.0(2)
C23 C24 H24 120.0
C25 C24 H24 120.0
C26 C25 C24 120.2(2)
C26 C25 H25 119.9
C24 C25 H25 119.9
C25 C26 C21 120.3(2)
C25 C26 H26 119.8
C21 C26 H26 119.8
O31 C31 C32 122.26(19)
O31 C31 C3 119.4(2)
C32 C31 C3 118.30(18)
C31 C32 H32A 109.5
C31 C32 H32B 109.5
H32A C32 H32B 109.5
C31 C32 H32C 109.5
H32A C32 H32C 109.5
H32B C32 H32C 109.5
C41 O41 C4 120.30(16)
O42 C41 O41 122.97(19)
O42 C41 C42 126.9(2)
O41 C41 C42 110.09(19)
C41 C42 H42A 109.5
C41 C42 H42B 109.5
H42A C42 H42B 109.5
C41 C42 H42C 109.5
H42A C42 H42C 109.5
H42B C42 H42C 109.5
C6 C61 H61A 109.5
C6 C61 H61B 109.5
H61A C61 H61B 109.5
C6 C61 H61C 109.5
H61A C61 H61C 109.5
H61B C61 H61C 109.5
C82 C81 C8 116.28(18)
C82 C81 H81A 108.2
C8 C81 H81A 108.2
C82 C81 H81B 108.2
C8 C81 H81B 108.2
H81A C81 H81B 107.4
C83 C82 C81 126.3(2)
C83 C82 H82 116.8
C81 C82 H82 116.8
C82 C83 H83A 120.0
C82 C83 H83B 120.0
H83A C83 H83B 120.0

loop_
_geom_bond_atom_site_label_1
_geom_bond_atom_site_label_2
_geom_bond_distance
N1 C2 1.325(3)
N1 C8A 1.366(3)
C2 C3 1.437(3)
C2 C21 1.487(3)
C3 C4 1.374(3)
C3 C31 1.512(3)
C4 O41 1.401(2)
C4 C4A 1.408(3)
C4A C5 1.414(3)
C4A C8A 1.425(3)
C5 C6 1.367(3)
C5 H5 0.9500
C6 C7 1.421(3)
C6 C61 1.507(3)
C7 C8 1.377(3)
C7 H7 0.9500
C8 C8A 1.430(3)
C8 C81 1.516(3)
C21 C22 1.395(3)
C21 C26 1.403(3)
C22 C23 1.384(3)
C22 H22 0.9500
C23 C24 1.379(3)
C23 H23 0.9500
C24 C25 1.389(3)
C24 H24 0.9500
C25 C26 1.387(3)
C25 H25 0.9500
C26 H26 0.9500
C31 O31 1.216(2)
C31 C32 1.498(3)
C32 H32A 0.9800
C32 H32B 0.9800
C32 H32C 0.9800
O41 C41 1.376(3)
C41 O42 1.195(3)
C41 C42 1.494(3)
C42 H42A 0.9800
C42 H42B 0.9800
C42 H42C 0.9800
C61 H61A 0.9800
C61 H61B 0.9800
C61 H61C 0.9800
C81 C82 1.504(3)
C81 H81A 0.9900
C81 H81B 0.9900
C82 C83 1.309(3)
C82 H82 0.9500
C83 H83A 0.9500
C83 H83B 0.9500

loop_
_geom_hbond_atom_site_label_D
_geom_hbond_atom_site_label_H
_geom_hbond_atom_site_label_A
_geom_hbond_site_symmetry_A
_geom_hbond_distance_DH
_geom_hbond_distance_HA
_geom_hbond_distance_DA
_geom_hbond_angle_DHA
_geom_hbond_publ_flag
C23 H23 O31 2_555 0.95 2.47 3.366(3) 158 y
C25 H25 O31 1_455 0.95 2.60 3.482(3) 155 y
C32 H32A O42 2_555 0.98 2.56 3.527(3) 170 no
C61 H61B O42 3_556 0.98 2.58 3.414(3) 143 no

loop_
_geom_torsion_atom_site_label_1
_geom_torsion_atom_site_label_2
_geom_torsion_atom_site_label_3
_geom_torsion_atom_site_label_4
_geom_torsion
C8A N1 C2 C3 -0.8(3)
C8A N1 C2 C21 -178.65(18)
N1 C2 C3 C4 -0.8(3)
C21 C2 C3 C4 176.93(19)
N1 C2 C3 C31 178.7(2)
C21 C2 C3 C31 -3.5(3)
C2 C3 C4 O41 -173.28(18)
C31 C3 C4 O41 7.2(3)
C2 C3 C4 C4A 2.6(3)
C31 C3 C4 C4A -176.9(2)
C3 C4 C4A C5 177.6(2)
O41 C4 C4A C5 -6.2(3)
C3 C4 C4A C8A -2.7(3)
O41 C4 C4A C8A 173.49(18)
C4 C4A C5 C6 178.9(2)
C8A C4A C5 C6 -0.7(3)
C4A C5 C6 C7 -0.5(3)
C4A C5 C6 C61 -179.6(2)
C5 C6 C7 C8 1.0(3)
C61 C6 C7 C8 -179.9(2)
C6 C7 C8 C8A -0.3(3)
C6 C7 C8 C81 -178.66(19)
C2 N1 C8A C4A 0.7(3)
C2 N1 C8A C8 179.89(19)
C4 C4A C8A N1 1.0(3)
C5 C4A C8A N1 -179.28(19)
C4 C4A C8A C8 -178.22(19)
C5 C4A C8A C8 1.5(3)
C7 C8 C8A N1 179.77(19)
C81 C8 C8A N1 -1.9(3)
C7 C8 C8A C4A -1.0(3)
C81 C8 C8A C4A 177.41(19)
N1 C2 C21 C22 136.2(2)
C3 C2 C21 C22 -41.7(3)
N1 C2 C21 C26 -41.9(3)
C3 C2 C21 C26 140.2(2)
C26 C21 C22 C23 -0.2(3)
C2 C21 C22 C23 -178.3(2)
C21 C22 C23 C24 -0.7(3)
C22 C23 C24 C25 0.9(4)
C23 C24 C25 C26 0.0(4)
C24 C25 C26 C21 -1.0(3)
C22 C21 C26 C25 1.1(3)
C2 C21 C26 C25 179.2(2)
C4 C3 C31 O31 -58.0(3)
C2 C3 C31 O31 122.5(2)
C4 C3 C31 C32 119.1(2)
C2 C3 C31 C32 -60.4(3)
C3 C4 O41 C41 -62.0(3)
C4A C4 O41 C41 121.8(2)
C4 O41 C41 O42 1.6(3)
C4 O41 C41 C42 -177.67(18)
C7 C8 C81 C82 -105.9(2)
C8A C8 C81 C82 75.8(3)
C8 C81 C82 C83 -9.1(3)

_cod_database_fobs_code 2020553
